data_4301782
loop_
_publ_author_name
'Zhen-Hong Wei'
'Hong-Xi Li'
'Mei-Ling Cheng'
'Xiao-Yan Tang'
'Yang Chen'
'Yong Zhang'
'Jian-Ping Lang'

_publ_contact_author_address
;         
College of Chemistry, Chemical Engineering and Materials Science 
Suzhou University, Suzhou 215123, Jiangsu, 
P. R. China
;
_publ_contact_author_email jplang@suda.edu.cn
_publ_contact_author_fax 86-512-65880089
_publ_contact_author_name 'Jian-Ping Lang'
_publ_contact_author_phone 86-512-65882865
_publ_section_title
;
Monomeric, Dimeric and Polymeric W/Cu/S Clusters Based on
[Et4N][Tp*W(\m3-S)3(CuBr)3] and Various Nitrogen Donor Ligands
;
_journal_name_full 'Inorganic Chemistry'
_journal_page_first 2808
_journal_page_last 2817
_journal_paper_doi 10.1021/ic8019342
_journal_volume 48
_journal_year 2009
_chemical_formula_moiety 'B2 Br4 Cu6 N15 S6 W2), C4 H10 O, 4(C6 H7 N), 4(C6 H7 N)'
_chemical_formula_sum 'C148 H196 B4 Br8 Cu12 N38 O S12 W4'
_chemical_formula_weight 5088.68
_chemical_name_systematic
; 
 ? 
;
_space_group_IT_number 2
_symmetry_cell_setting triclinic
_symmetry_space_group_name_Hall '-P 1'
_symmetry_space_group_name_H-M 'P -1'
_atom_sites_solution_hydrogens geom
_atom_sites_solution_primary direct
_atom_sites_solution_secondary difmap
_audit_creation_method SHELXL-97
_cell_angle_alpha 78.16(3)
_cell_angle_beta 79.76(3)
_cell_angle_gamma 70.15(3)
_cell_formula_units_Z 1
_cell_length_a 13.125(3)
_cell_length_b 14.905(3)
_cell_length_c 28.681(6)
_cell_measurement_reflns_used 16082
_cell_measurement_temperature 293(2)
_cell_measurement_theta_max 25.3491
_cell_measurement_theta_min 3.0585
_cell_volume 5129(2)
_computing_cell_refinement CrystalClear
_computing_data_collection CrystalClear
_computing_data_reduction CrystalStructure
_computing_molecular_graphics 'Shelxl-97 (Sheldrick, 1997)'
_computing_publication_material 'Shelxl-97 (Sheldrick, 1997)'
_computing_structure_refinement 'SHELXL-97 (Sheldrick, 1997)'
_computing_structure_solution 'SHELXS-97 (Sheldrick, 1990)'
_diffrn_ambient_temperature 293(2)
_diffrn_measured_fraction_theta_full 0.989
_diffrn_measured_fraction_theta_max 0.989
_diffrn_measurement_device_type 'Rigaku Mercury'
_diffrn_measurement_method \w
_diffrn_radiation_monochromator graphite
_diffrn_radiation_source 'fine-focus sealed tube'
_diffrn_radiation_type MoK\a
_diffrn_radiation_wavelength 0.71073
_diffrn_reflns_av_R_equivalents 0.0691
_diffrn_reflns_av_sigmaI/netI 0.0974
_diffrn_reflns_limit_h_max 15
_diffrn_reflns_limit_h_min -15
_diffrn_reflns_limit_k_max 17
_diffrn_reflns_limit_k_min -17
_diffrn_reflns_limit_l_max 34
_diffrn_reflns_limit_l_min -34
_diffrn_reflns_number 49737
_diffrn_reflns_theta_full 25.35
_diffrn_reflns_theta_max 25.35
_diffrn_reflns_theta_min 3.06
_diffrn_standards_decay_% 0
_diffrn_standards_interval_count 0
_diffrn_standards_interval_time 0
_diffrn_standards_number 0
_exptl_absorpt_coefficient_mu 5.178
_exptl_absorpt_correction_T_max 0.596
_exptl_absorpt_correction_T_min 0.208
_exptl_absorpt_correction_type multi-scan
_exptl_absorpt_process_details 'Jacobson, R. (1998) Private communication.'
_exptl_crystal_colour black
_exptl_crystal_density_diffrn 1.648
_exptl_crystal_density_method 'not measured'
_exptl_crystal_description Block
_exptl_crystal_F_000 2494.0
_exptl_crystal_size_max 0.3200
_exptl_crystal_size_mid 0.2700
_exptl_crystal_size_min 0.1000
_refine_diff_density_max 1.975
_refine_diff_density_min -1.794
_refine_diff_density_rms 0.205
_refine_ls_extinction_method none
_refine_ls_goodness_of_fit_ref 1.112
_refine_ls_hydrogen_treatment constr
_refine_ls_matrix_type full
_refine_ls_number_parameters 903
_refine_ls_number_reflns 18594
_refine_ls_number_restraints 20
_refine_ls_restrained_S_all 1.112
_refine_ls_R_factor_all 0.1102
_refine_ls_R_factor_gt 0.0806
_refine_ls_shift/su_max 0.001
_refine_ls_shift/su_mean 0.000
_refine_ls_structure_factor_coef Fsqd
_refine_ls_weighting_details 'calc w=1/[\s^2^(Fo^2^)+(0.0795P)^2^+45.6780P] where P=(Fo^2^+2Fc^2^)/3'
_refine_ls_weighting_scheme calc
_refine_ls_wR_factor_gt 0.1855
_refine_ls_wR_factor_ref 0.2043
_reflns_number_gt 13931
_reflns_number_total 18594
_reflns_threshold_expression >2sigma(I)
_cod_data_source_file ic8019342_si_002_4.cif
_cod_data_source_block '[{Tp*W(m3-S)3(CuBr)3}(m6-Br){Tp*W(m3-S)3Cu3(ani)3}].4ani'
_cod_depositor_comments
;
The following automatic conversions were performed:
'_symmetry_cell_setting' value 'Triclinic' changed to 'triclinic'
according to '/home/saulius/struct/CIF-dictionaries/cif_core.dic'
dictionary named 'cif_core.dic' version 2.4.1 from
2010-06-29.

'_exptl_absorpt_correction_type' value 'Multi-scan' changed
to 'multi-scan' according to
'/home/saulius/struct/CIF-dictionaries/cif_core.dic' dictionary named
'cif_core.dic' version 2.4.1 from 2010-06-29.

Automatic conversion script
Id: cif_fix_enum 1527 2010-12-29 10:47:43Z saulius 
;
_cod_original_cell_volume 5129.6(18)
_cod_original_sg_symbol_Hall ' -P 1'
_cod_database_code 4301782

loop_
_symmetry_equiv_pos_as_xyz
'x, y, z'
'-x, -y, -z'

loop_
_atom_site_label
_atom_site_type_symbol
_atom_site_fract_x
_atom_site_fract_y
_atom_site_fract_z
_atom_site_U_iso_or_equiv
_atom_site_adp_type
_atom_site_occupancy
_atom_site_symmetry_multiplicity
_atom_site_calc_flag
_atom_site_refinement_flags
_atom_site_disorder_assembly
_atom_site_disorder_group
W1 W 1.12434(4) 1.05387(4) 0.635831(17) 0.03001(15) Uani 1 1 d . . .
W2 W 1.18936(4) 0.71924(3) 0.923743(17) 0.02737(14) Uani 1 1 d . . .
Cu1 Cu 1.02576(13) 0.96165(11) 0.70868(6) 0.0373(4) Uani 1 1 d . . .
Cu2 Cu 1.12997(13) 1.09743(12) 0.72138(5) 0.0363(4) Uani 1 1 d . . .
Cu3 Cu 1.26535(13) 0.91033(11) 0.68854(6) 0.0375(4) Uani 1 1 d . . .
Cu4 Cu 1.31451(13) 0.81099(11) 0.86432(6) 0.0346(4) Uani 1 1 d . . .
Cu5 Cu 1.18514(13) 0.71972(11) 0.83143(5) 0.0344(4) Uani 1 1 d . . .
Cu6 Cu 1.07417(12) 0.88811(11) 0.87731(5) 0.0335(4) Uani 1 1 d . . .
Br1 Br 0.92163(11) 0.88213(10) 0.76451(5) 0.0420(3) Uani 1 1 d . . .
Br2 Br 1.10309(12) 1.17976(10) 0.78628(5) 0.0434(3) Uani 1 1 d . . .
Br3 Br 1.41531(12) 0.77550(11) 0.71291(5) 0.0491(4) Uani 1 1 d . . .
Br4 Br 1.18697(11) 0.91316(9) 0.78571(4) 0.0368(3) Uani 1 1 d . . .
S1 S 0.9791(3) 1.1215(2) 0.68944(11) 0.0338(7) Uani 1 1 d . . .
S2 S 1.1414(3) 0.8918(2) 0.65006(11) 0.0346(7) Uani 1 1 d . . .
S3 S 1.2735(3) 1.0609(2) 0.66496(11) 0.0343(7) Uani 1 1 d . . .
S4 S 1.3345(3) 0.6561(2) 0.86853(11) 0.0308(7) Uani 1 1 d . . .
S5 S 1.1973(3) 0.8722(2) 0.92527(11) 0.0332(7) Uani 1 1 d . . .
S6 S 1.0383(3) 0.7502(2) 0.88529(11) 0.0338(7) Uani 1 1 d . . .
N1 N 1.0068(9) 1.1154(8) 0.5399(4) 0.040(3) Uani 1 1 d . . .
N2 N 0.9963(9) 1.0732(8) 0.5875(4) 0.036(3) Uani 1 1 d . . .
N3 N 1.2056(9) 1.0801(8) 0.5225(3) 0.037(3) Uani 1 1 d . . .
N4 N 1.2384(9) 1.0234(7) 0.5660(3) 0.034(2) Uani 1 1 d . . .
N5 N 1.0938(9) 1.2338(8) 0.5485(4) 0.041(3) Uani 1 1 d . . .
N6 N 1.1064(9) 1.2086(8) 0.5975(4) 0.038(3) Uani 1 1 d . . .
N7 N 1.1740(8) 0.5259(7) 0.9946(3) 0.029(2) Uani 1 1 d . . .
N8 N 1.1832(8) 0.5668(7) 0.9466(3) 0.028(2) Uani 1 1 d . . .
N9 N 1.0940(8) 0.6718(7) 1.0339(3) 0.032(2) Uani 1 1 d . . .
N10 N 1.0725(8) 0.7382(7) 0.9934(3) 0.033(2) Uani 1 1 d . . .
N11 N 1.2949(9) 0.5998(7) 1.0199(4) 0.034(2) Uani 1 1 d . . .
N12 N 1.3112(8) 0.6628(7) 0.9783(3) 0.029(2) Uani 1 1 d . . .
N13 N 1.4268(9) 0.8627(8) 0.8229(4) 0.041(3) Uani 1 1 d . . .
H13A H 1.4004 0.8690 0.7962 0.062 Uiso 1 1 d R . .
H13B H 1.4163 0.9246 0.8183 0.062 Uiso 1 1 d R . .
N14 N 1.1775(9) 0.7023(8) 0.7650(4) 0.038(3) Uani 1 1 d . . .
H14A H 1.1213 0.7536 0.7602 0.057 Uiso 1 1 d R . .
H14B H 1.2362 0.7161 0.7513 0.057 Uiso 1 1 d R . .
N15 N 0.9671(8) 1.0099(7) 0.8479(4) 0.034(2) Uani 1 1 d . . .
H15A H 0.9686 0.9740 0.8273 0.052 Uiso 1 1 d R . .
H15B H 1.0026 1.0507 0.8354 0.052 Uiso 1 1 d R . .
C1 C 0.9074(15) 1.1601(14) 0.4665(5) 0.069(5) Uani 1 1 d . . .
H1A H 0.9665 1.1847 0.4522 0.103 Uiso 1 1 calc R . .
H1B H 0.8395 1.2114 0.4643 0.103 Uiso 1 1 calc R . .
H1C H 0.9079 1.1102 0.4499 0.103 Uiso 1 1 calc R . .
C2 C 0.9206(12) 1.1195(10) 0.5180(5) 0.045(3) Uani 1 1 d . . .
C3 C 0.8563(12) 1.0768(11) 0.5526(5) 0.050(4) Uani 1 1 d . . .
H3A H 0.7916 1.0683 0.5486 0.060 Uiso 1 1 calc R . .
C4 C 0.9048(12) 1.0490(11) 0.5941(5) 0.047(4) Uani 1 1 d . . .
C5 C 0.8567(13) 1.0056(12) 0.6390(6) 0.058(4) Uani 1 1 d . . .
H5A H 0.9035 0.9925 0.6634 0.087 Uiso 1 1 calc R . .
H5B H 0.8484 0.9464 0.6347 0.087 Uiso 1 1 calc R . .
H5C H 0.7867 1.0494 0.6485 0.087 Uiso 1 1 calc R . .
C6 C 1.2868(15) 1.1013(12) 0.4362(5) 0.059(4) Uani 1 1 d . . .
H6A H 1.2184 1.1516 0.4326 0.089 Uiso 1 1 calc R . .
H6B H 1.2954 1.0546 0.4160 0.089 Uiso 1 1 calc R . .
H6C H 1.3453 1.1286 0.4271 0.089 Uiso 1 1 calc R . .
C7 C 1.2886(12) 1.0539(11) 0.4868(5) 0.046(3) Uani 1 1 d . . .
C8 C 1.3709(12) 0.9793(10) 0.5073(5) 0.042(3) Uani 1 1 d . . .
H8A H 1.4372 0.9467 0.4914 0.051 Uiso 1 1 calc R . .
C9 C 1.3373(10) 0.9612(9) 0.5562(4) 0.036(3) Uani 1 1 d . . .
C10 C 1.4031(12) 0.8891(11) 0.5908(5) 0.053(4) Uani 1 1 d . . .
H10A H 1.3630 0.8905 0.6222 0.080 Uiso 1 1 calc R . .
H10B H 1.4694 0.9029 0.5907 0.080 Uiso 1 1 calc R . .
H10C H 1.4202 0.8262 0.5822 0.080 Uiso 1 1 calc R . .
C11 C 1.0800(17) 1.3746(12) 0.4827(6) 0.077(6) Uani 1 1 d . . .
H11A H 1.0776 1.3294 0.4638 0.115 Uiso 1 1 calc R . .
H11B H 1.1413 1.3973 0.4701 0.115 Uiso 1 1 calc R . .
H11C H 1.0139 1.4283 0.4817 0.115 Uiso 1 1 calc R . .
C12 C 1.0913(13) 1.3265(10) 0.5331(4) 0.045(4) Uani 1 1 d . . .
C13 C 1.0977(13) 1.3639(10) 0.5715(5) 0.050(4) Uani 1 1 d . . .
H13C H 1.0955 1.4269 0.5717 0.060 Uiso 1 1 calc R . .
C14 C 1.1085(11) 1.2882(9) 0.6111(5) 0.041(3) Uani 1 1 d . . .
C15 C 1.1170(15) 1.3003(11) 0.6619(5) 0.061(5) Uani 1 1 d . . .
H15C H 1.1241 1.2400 0.6829 0.091 Uiso 1 1 calc R . .
H15D H 1.0525 1.3486 0.6730 0.091 Uiso 1 1 calc R . .
H15E H 1.1797 1.3199 0.6615 0.091 Uiso 1 1 calc R . .
C16 C 1.1477(14) 0.3780(10) 1.0466(5) 0.053(4) Uani 1 1 d . . .
H16A H 1.1495 0.4115 1.0716 0.080 Uiso 1 1 calc R . .
H16B H 1.2062 0.3180 1.0480 0.080 Uiso 1 1 calc R . .
H16C H 1.0792 0.3654 1.0510 0.080 Uiso 1 1 calc R . .
C17 C 1.1604(11) 0.4398(9) 0.9981(5) 0.039(3) Uani 1 1 d . . .
C18 C 1.1624(12) 0.4199(9) 0.9544(5) 0.045(4) Uani 1 1 d . . .
H18A H 1.1559 0.3641 0.9472 0.054 Uiso 1 1 calc R . .
C19 C 1.1763(12) 0.4993(9) 0.9220(5) 0.042(3) Uani 1 1 d . . .
C20 C 1.1836(15) 0.5110(11) 0.8687(5) 0.057(4) Uani 1 1 d . . .
H20A H 1.1775 0.4545 0.8597 0.086 Uiso 1 1 calc R . .
H20B H 1.2525 0.5193 0.8546 0.086 Uiso 1 1 calc R . .
H20C H 1.1255 0.5666 0.8574 0.086 Uiso 1 1 calc R . .
C21 C 1.0178(13) 0.6432(11) 1.1200(4) 0.048(4) Uani 1 1 d . . .
H21A H 1.0810 0.5868 1.1209 0.072 Uiso 1 1 calc R . .
H21B H 0.9532 0.6240 1.1277 0.072 Uiso 1 1 calc R . .
H21C H 1.0188 0.6816 1.1429 0.072 Uiso 1 1 calc R . .
C22 C 1.0181(11) 0.7008(9) 1.0712(4) 0.035(3) Uani 1 1 d . . .
C23 C 0.9428(10) 0.7869(10) 1.0540(4) 0.036(3) Uani 1 1 d . . .
H23A H 0.8807 0.8227 1.0713 0.044 Uiso 1 1 calc R . .
C24 C 0.9790(10) 0.8091(9) 1.0052(5) 0.037(3) Uani 1 1 d . . .
C25 C 0.9270(12) 0.8978(10) 0.9734(5) 0.051(4) Uani 1 1 d . . .
H25A H 0.9663 0.8966 0.9418 0.077 Uiso 1 1 calc R . .
H25B H 0.9277 0.9529 0.9857 0.077 Uiso 1 1 calc R . .
H25C H 0.8530 0.9018 0.9720 0.077 Uiso 1 1 calc R . .
C26 C 1.3830(13) 0.5047(11) 1.0920(5) 0.054(4) Uani 1 1 d . . .
H26A H 1.3174 0.4870 1.0991 0.081 Uiso 1 1 calc R . .
H26B H 1.3887 0.5357 1.1172 0.081 Uiso 1 1 calc R . .
H26C H 1.4449 0.4478 1.0894 0.081 Uiso 1 1 calc R . .
C27 C 1.3798(10) 0.5721(9) 1.0458(4) 0.032(3) Uani 1 1 d . . .
C28 C 1.4529(10) 0.6156(9) 1.0212(5) 0.036(3) Uani 1 1 d . . .
H28A H 1.5204 0.6082 1.0301 0.043 Uiso 1 1 calc R . .
C29 C 1.4100(10) 0.6728(9) 0.9805(4) 0.031(3) Uani 1 1 d . . .
C30 C 1.4647(11) 0.7343(10) 0.9437(5) 0.044(3) Uani 1 1 d . . .
H30A H 1.4184 0.7675 0.9190 0.066 Uiso 1 1 calc R . .
H30B H 1.5328 0.6942 0.9299 0.066 Uiso 1 1 calc R . .
H30C H 1.4779 0.7806 0.9587 0.066 Uiso 1 1 calc R . .
C31 C 1.5416(11) 0.8179(9) 0.8292(4) 0.035(3) Uani 1 1 d . . .
C32 C 1.5978(12) 0.7322(12) 0.8126(5) 0.053(4) Uani 1 1 d . . .
H32A H 1.5627 0.7042 0.7971 0.063 Uiso 1 1 calc R . .
C33 C 1.5919(15) 0.8602(13) 0.8531(6) 0.063(5) Uani 1 1 d . . .
H33A H 1.5535 0.9173 0.8652 0.075 Uiso 1 1 calc R . .
C34 C 1.7067(13) 0.6875(14) 0.8190(6) 0.066(5) Uani 1 1 d . . .
H34A H 1.7451 0.6290 0.8083 0.080 Uiso 1 1 calc R . .
C35 C 1.7013(16) 0.8146(14) 0.8585(6) 0.068(5) Uani 1 1 d . . .
H35A H 1.7366 0.8421 0.8742 0.081 Uiso 1 1 calc R . .
C36 C 1.7576(13) 0.7321(15) 0.8417(6) 0.063(5) Uani 1 1 d . . .
H36A H 1.8314 0.7042 0.8453 0.076 Uiso 1 1 calc R . .
C37 C 1.1724(17) 0.6144(14) 0.7586(7) 0.088(3) Uani 1 1 d D . .
C38 C 1.0739(19) 0.5958(13) 0.7653(6) 0.088(3) Uani 1 1 d D . .
H38A H 1.0106 0.6455 0.7725 0.106 Uiso 1 1 calc R . .
C39 C 1.2670(19) 0.5400(12) 0.7473(6) 0.088(3) Uani 1 1 d D . .
H39A H 1.3341 0.5507 0.7434 0.106 Uiso 1 1 calc R . .
C40 C 1.0636(18) 0.5072(12) 0.7620(6) 0.088(3) Uani 1 1 d D . .
H40A H 0.9970 0.4957 0.7663 0.106 Uiso 1 1 calc R . .
C41 C 1.2644(18) 0.4499(12) 0.7419(6) 0.088(3) Uani 1 1 d D . .
H41A H 1.3265 0.4012 0.7325 0.106 Uiso 1 1 calc R . .
C42 C 1.1618(17) 0.4390(14) 0.7517(6) 0.088(3) Uani 1 1 d D . .
H42A H 1.1590 0.3777 0.7512 0.106 Uiso 1 1 calc R . .
C43 C 0.8691(10) 1.0584(8) 0.8762(4) 0.034(3) Uani 1 1 d . . .
C44 C 0.7697(12) 1.0438(9) 0.8735(5) 0.043(3) Uani 1 1 d . . .
H44A H 0.7659 1.0071 0.8517 0.051 Uiso 1 1 calc R . .
C45 C 0.8733(12) 1.1178(10) 0.9056(5) 0.042(3) Uani 1 1 d . . .
H45A H 0.9382 1.1298 0.9058 0.051 Uiso 1 1 calc R . .
C46 C 0.6778(12) 1.0848(11) 0.9038(6) 0.057(4) Uani 1 1 d . . .
H46A H 0.6128 1.0725 0.9040 0.068 Uiso 1 1 calc R . .
C47 C 0.7820(13) 1.1600(10) 0.9346(5) 0.049(4) Uani 1 1 d . . .
H47A H 0.7857 1.1994 0.9551 0.058 Uiso 1 1 calc R . .
C48 C 0.6843(12) 1.1444(12) 0.9337(6) 0.059(4) Uani 1 1 d . . .
H48A H 0.6226 1.1741 0.9533 0.070 Uiso 1 1 calc R . .
N16 N 0.8586(14) 0.4025(14) 0.7609(6) 0.094(5) Uani 1 1 d . . .
H16D H 0.9105 0.3512 0.7697 0.112 Uiso 1 1 calc R . .
H16E H 0.8734 0.4503 0.7420 0.112 Uiso 1 1 calc R . .
C49 C 0.7495(8) 0.4081(8) 0.7776(4) 0.063(5) Uani 1 1 d G . .
C50 C 0.7247(10) 0.3312(7) 0.8083(4) 0.068(5) Uani 1 1 d G . .
H50A H 0.7804 0.2750 0.8174 0.082 Uiso 1 1 calc R . .
C51 C 0.6168(12) 0.3381(9) 0.8254(4) 0.084(6) Uani 1 1 d G . .
H51A H 0.6002 0.2867 0.8459 0.101 Uiso 1 1 calc R . .
C52 C 0.5336(8) 0.4220(11) 0.8118(5) 0.087(6) Uani 1 1 d G . .
H52A H 0.4614 0.4267 0.8232 0.104 Uiso 1 1 calc R . .
C53 C 0.5584(9) 0.4990(8) 0.7811(5) 0.086(6) Uani 1 1 d G . .
H53A H 0.5027 0.5551 0.7720 0.103 Uiso 1 1 calc R . .
C54 C 0.6663(10) 0.4920(7) 0.7640(4) 0.063(4) Uani 1 1 d G . .
H54A H 0.6829 0.5435 0.7435 0.076 Uiso 1 1 calc R . .
N17 N 0.6861(12) 0.9403(10) 0.1397(6) 0.077(4) Uani 1 1 d . . .
H17A H 0.6927 0.9103 0.1686 0.092 Uiso 1 1 calc R . .
H17B H 0.6963 0.9957 0.1316 0.092 Uiso 1 1 calc R . .
C55 C 0.6592(9) 0.8991(8) 0.1062(5) 0.059(4) Uani 1 1 d G . .
C56 C 0.6420(10) 0.8097(8) 0.1177(5) 0.077(6) Uani 1 1 d G . .
H56A H 0.6468 0.7761 0.1487 0.092 Uiso 1 1 calc R . .
C57 C 0.6175(10) 0.7706(8) 0.0827(7) 0.110(10) Uani 1 1 d G . .
H57A H 0.6060 0.7108 0.0903 0.132 Uiso 1 1 calc R . .
C58 C 0.6103(10) 0.8209(13) 0.0362(6) 0.100(8) Uani 1 1 d G . .
H58A H 0.5940 0.7947 0.0128 0.120 Uiso 1 1 calc R . .
C59 C 0.6275(10) 0.9103(12) 0.0248(4) 0.090(6) Uani 1 1 d G . .
H59A H 0.6226 0.9439 -0.0063 0.108 Uiso 1 1 calc R . .
C60 C 0.6519(9) 0.9494(8) 0.0598(5) 0.071(5) Uani 1 1 d G . .
H60A H 0.6634 1.0092 0.0521 0.086 Uiso 1 1 calc R . .
N18 N 0.606(3) 0.177(3) 0.6113(15) 0.119(7) Uiso 0.50 1 d P . .
H18B H 0.5882 0.1413 0.6368 0.143 Uiso 0.50 1 calc PR . .
H18C H 0.6647 0.1923 0.6085 0.143 Uiso 0.50 1 calc PR . .
C61 C 0.5486(12) 0.2065(12) 0.5796(5) 0.037(6) Uiso 0.50 1 d PG . .
C62 C 0.4550(12) 0.1791(11) 0.5868(4) 0.035(6) Uiso 0.50 1 d PG . .
H62A H 0.4371 0.1437 0.6160 0.042 Uiso 0.50 1 calc PR . .
C63 C 0.3883(10) 0.2046(11) 0.5505(5) 0.029(5) Uiso 0.50 1 d PG . .
H63A H 0.3257 0.1863 0.5553 0.035 Uiso 0.50 1 calc PR . .
C64 C 0.4151(12) 0.2576(12) 0.5070(5) 0.035(6) Uiso 0.50 1 d PG . .
H64A H 0.3704 0.2747 0.4827 0.041 Uiso 0.50 1 calc PR . .
C65 C 0.5086(13) 0.2850(12) 0.4998(5) 0.052(8) Uiso 0.50 1 d PG . .
H65A H 0.5265 0.3204 0.4707 0.063 Uiso 0.50 1 calc PR . .
C66 C 0.5754(11) 0.2594(12) 0.5361(6) 0.035(6) Uiso 0.50 1 d PG . .
H66A H 0.6379 0.2778 0.5313 0.041 Uiso 0.50 1 calc PR . .
N19 N 0.495(3) 0.426(3) 0.3728(14) 0.119(7) Uiso 0.50 1 d P . .
H19A H 0.4966 0.3716 0.3662 0.143 Uiso 0.50 1 calc PR . .
H19B H 0.4345 0.4710 0.3764 0.143 Uiso 0.50 1 calc PR . .
C67 C 0.5862(11) 0.4391(14) 0.3771(7) 0.052(8) Uiso 0.50 1 d PG . .
C68 C 0.6824(14) 0.3636(11) 0.3709(6) 0.032(6) Uiso 0.50 1 d PG . .
H68A H 0.6815 0.3083 0.3609 0.039 Uiso 0.50 1 calc PR . .
C69 C 0.7801(11) 0.3706(12) 0.3796(7) 0.055(8) Uiso 0.50 1 d PG . .
H69A H 0.8445 0.3201 0.3755 0.066 Uiso 0.50 1 calc PR . .
C70 C 0.7814(13) 0.4531(15) 0.3946(8) 0.069(10) Uiso 0.50 1 d PG . .
H70A H 0.8468 0.4578 0.4004 0.082 Uiso 0.50 1 calc PR . .
C71 C 0.6851(17) 0.5286(12) 0.4008(8) 0.055(8) Uiso 0.50 1 d PG . .
H71A H 0.6860 0.5839 0.4108 0.066 Uiso 0.50 1 calc PR . .
C72 C 0.5875(13) 0.5216(12) 0.3921(8) 0.067(9) Uiso 0.50 1 d PG . .
H72A H 0.5231 0.5721 0.3963 0.080 Uiso 0.50 1 calc PR . .
N20 N 0.618(2) 0.6709(19) 0.6367(10) 0.119(7) Uiso 0.50 1 d PD . .
H20D H 0.6026 0.6300 0.6241 0.143 Uiso 0.50 1 calc PR . .
H20E H 0.5676 0.7229 0.6432 0.143 Uiso 0.50 1 calc PR . .
C73 C 0.7150(12) 0.6543(12) 0.6457(6) 0.057(8) Uiso 0.50 1 d PGD . .
C74 C 0.7955(15) 0.5700(12) 0.6349(7) 0.067(9) Uiso 0.50 1 d PGD . .
H74 H 0.7782 0.5256 0.6219 0.080 Uiso 0.50 1 calc PR . .
C75 C 0.9020(13) 0.5520(12) 0.6438(8) 0.051(8) Uiso 0.50 1 d PGD . .
H75 H 0.9559 0.4956 0.6366 0.062 Uiso 0.50 1 calc PR . .
C76 C 0.9279(13) 0.6184(15) 0.6633(8) 0.072(10) Uiso 0.50 1 d PGD . .
H76 H 0.9991 0.6064 0.6692 0.086 Uiso 0.50 1 calc PR . .
C77 C 0.8473(16) 0.7027(14) 0.6740(8) 0.079(11) Uiso 0.50 1 d PGD . .
H77 H 0.8647 0.7471 0.6871 0.094 Uiso 0.50 1 calc PR . .
C78 C 0.7409(15) 0.7207(11) 0.6652(7) 0.057(8) Uiso 0.50 1 d PGD . .
H78 H 0.6870 0.7771 0.6724 0.068 Uiso 0.50 1 calc PR . .
N21 N 0.648(2) 0.926(2) 0.7264(10) 0.119(7) Uiso 0.50 1 d PD . .
H21D H 0.7168 0.9027 0.7293 0.143 Uiso 0.50 1 calc PR . .
H21E H 0.6160 0.8925 0.7171 0.143 Uiso 0.50 1 calc PR . .
C79 C 0.5943(13) 1.0110(11) 0.7358(6) 0.043(7) Uiso 0.50 1 d PGD . .
C80 C 0.6463(13) 1.0653(15) 0.7508(8) 0.065(9) Uiso 0.50 1 d PGD . .
H80 H 0.7202 1.0398 0.7544 0.078 Uiso 0.50 1 calc PR . .
C81 C 0.5879(19) 1.1579(15) 0.7605(9) 0.087(12) Uiso 0.50 1 d PGD . .
H81 H 0.6227 1.1943 0.7705 0.104 Uiso 0.50 1 calc PR . .
C82 C 0.4774(18) 1.1962(12) 0.7551(9) 0.092(13) Uiso 0.50 1 d PGD . .
H82 H 0.4384 1.2581 0.7616 0.110 Uiso 0.50 1 calc PR . .
C83 C 0.4254(13) 1.1418(14) 0.7401(8) 0.065(9) Uiso 0.50 1 d PGD . .
H83 H 0.3515 1.1674 0.7365 0.078 Uiso 0.50 1 calc PR . .
C84 C 0.4838(13) 1.0492(13) 0.7304(7) 0.056(8) Uiso 0.50 1 d PGD . .
H84 H 0.4490 1.0128 0.7204 0.067 Uiso 0.50 1 calc PR . .
O1 O 0.286(2) 0.612(2) 0.3924(10) 0.088(8) Uiso 0.50 1 d P . .
C85 C 0.264(4) 0.554(3) 0.4695(17) 0.106(15) Uiso 0.50 1 d P . .
H85A H 0.2195 0.5568 0.4999 0.159 Uiso 0.50 1 calc PR . .
H85B H 0.3302 0.5668 0.4720 0.159 Uiso 0.50 1 calc PR . .
H85C H 0.2821 0.4917 0.4607 0.159 Uiso 0.50 1 calc PR . .
C86 C 0.211(3) 0.621(3) 0.4365(12) 0.066(9) Uiso 0.50 1 d P . .
H86A H 0.1918 0.6846 0.4449 0.080 Uiso 0.50 1 calc PR . .
H86B H 0.1446 0.6087 0.4331 0.080 Uiso 0.50 1 calc PR . .
C87 C 0.237(4) 0.674(4) 0.3570(17) 0.104(15) Uiso 0.50 1 d P . .
H87A H 0.2006 0.7364 0.3672 0.125 Uiso 0.50 1 calc PR . .
H87B H 0.1813 0.6519 0.3490 0.125 Uiso 0.50 1 calc PR . .
C88 C 0.308(4) 0.683(4) 0.318(2) 0.130(19) Uiso 0.50 1 d P . .
H88A H 0.2700 0.7268 0.2922 0.196 Uiso 0.50 1 calc PR . .
H88B H 0.3451 0.6214 0.3079 0.196 Uiso 0.50 1 calc PR . .
H88C H 0.3608 0.7086 0.3251 0.196 Uiso 0.50 1 calc PR . .
B1 B 1.0959(13) 1.1591(12) 0.5199(5) 0.037(4) Uani 1 1 d . . .
H1 H 1.0874 1.1888 0.4864 0.044 Uiso 1 1 calc R . .
B2 B 1.1869(11) 0.5780(10) 1.0330(5) 0.029(3) Uani 1 1 d . . .
H2 H 1.1860 0.5372 1.0645 0.034 Uiso 1 1 calc R . .

loop_
_atom_site_aniso_label
_atom_site_aniso_U_11
_atom_site_aniso_U_22
_atom_site_aniso_U_33
_atom_site_aniso_U_23
_atom_site_aniso_U_13
_atom_site_aniso_U_12
W1 0.0384(3) 0.0303(3) 0.0225(3) -0.0005(2) -0.0066(2) -0.0129(2)
W2 0.0338(3) 0.0254(3) 0.0236(3) -0.0010(2) -0.0039(2) -0.0116(2)
Cu1 0.0428(9) 0.0371(9) 0.0318(8) -0.0004(7) -0.0006(7) -0.0169(8)
Cu2 0.0418(9) 0.0409(9) 0.0302(8) -0.0092(7) -0.0048(7) -0.0157(8)
Cu3 0.0406(9) 0.0357(9) 0.0352(9) 0.0012(7) -0.0110(7) -0.0112(7)
Cu4 0.0376(9) 0.0338(8) 0.0342(8) -0.0058(7) 0.0010(7) -0.0158(7)
Cu5 0.0398(9) 0.0373(9) 0.0281(8) -0.0048(7) -0.0067(7) -0.0137(7)
Cu6 0.0363(8) 0.0287(8) 0.0330(8) -0.0004(7) -0.0036(7) -0.0098(7)
Br1 0.0402(7) 0.0499(8) 0.0370(7) 0.0025(6) -0.0044(6) -0.0211(6)
Br2 0.0636(9) 0.0402(8) 0.0324(7) -0.0098(6) -0.0041(6) -0.0221(7)
Br3 0.0463(8) 0.0503(9) 0.0386(8) -0.0020(7) -0.0092(6) -0.0006(7)
Br4 0.0424(7) 0.0351(7) 0.0309(7) 0.0012(5) -0.0041(6) -0.0133(6)
S1 0.0350(17) 0.0349(17) 0.0318(17) -0.0071(14) -0.0041(14) -0.0102(14)
S2 0.0447(19) 0.0302(17) 0.0330(17) -0.0045(13) -0.0063(14) -0.0164(15)
S3 0.0370(17) 0.0384(18) 0.0286(16) -0.0002(14) -0.0043(14) -0.0161(15)
S4 0.0345(17) 0.0308(16) 0.0275(16) -0.0049(13) -0.0055(13) -0.0095(14)
S5 0.0406(18) 0.0292(16) 0.0332(17) -0.0067(13) -0.0027(14) -0.0149(14)
S6 0.0361(17) 0.0356(17) 0.0313(17) 0.0003(14) -0.0062(14) -0.0155(14)
N1 0.042(6) 0.052(7) 0.026(6) 0.005(5) -0.011(5) -0.017(6)
N2 0.046(7) 0.038(6) 0.032(6) 0.004(5) -0.020(5) -0.020(5)
N3 0.055(7) 0.044(7) 0.021(5) -0.012(5) 0.005(5) -0.024(6)
N4 0.053(7) 0.029(6) 0.020(5) -0.004(4) 0.005(5) -0.016(5)
N5 0.056(7) 0.038(6) 0.030(6) -0.001(5) -0.014(5) -0.012(6)
N6 0.053(7) 0.036(6) 0.027(6) 0.001(5) -0.005(5) -0.019(5)
N7 0.038(6) 0.020(5) 0.023(5) 0.013(4) -0.008(4) -0.011(4)
N8 0.046(6) 0.023(5) 0.018(5) 0.000(4) -0.005(4) -0.015(5)
N9 0.036(6) 0.031(6) 0.027(5) 0.002(4) -0.003(5) -0.015(5)
N10 0.037(6) 0.039(6) 0.019(5) -0.001(4) 0.005(4) -0.014(5)
N11 0.046(6) 0.024(5) 0.028(6) 0.001(4) -0.003(5) -0.008(5)
N12 0.033(6) 0.026(5) 0.026(5) -0.002(4) 0.000(4) -0.011(5)
N13 0.045(7) 0.043(7) 0.037(6) 0.006(5) -0.013(5) -0.020(6)
N14 0.046(7) 0.035(6) 0.035(6) -0.006(5) -0.007(5) -0.014(5)
N15 0.041(6) 0.026(5) 0.035(6) 0.002(5) -0.006(5) -0.011(5)
C1 0.084(13) 0.092(14) 0.039(9) 0.005(9) -0.024(9) -0.039(11)
C2 0.064(10) 0.048(9) 0.029(7) -0.008(6) -0.008(7) -0.025(8)
C3 0.053(9) 0.060(10) 0.046(9) 0.008(7) -0.028(7) -0.027(8)
C4 0.052(9) 0.064(10) 0.028(7) -0.006(7) -0.009(6) -0.021(8)
C5 0.053(9) 0.078(12) 0.061(10) -0.009(9) -0.024(8) -0.036(9)
C6 0.099(13) 0.058(10) 0.029(8) -0.006(7) -0.010(8) -0.035(10)
C7 0.044(8) 0.054(9) 0.046(9) -0.008(7) -0.007(7) -0.023(7)
C8 0.047(8) 0.046(8) 0.038(8) -0.008(6) 0.003(7) -0.023(7)
C9 0.035(7) 0.040(8) 0.029(7) -0.011(6) 0.007(6) -0.009(6)
C10 0.049(9) 0.050(9) 0.043(8) -0.002(7) 0.000(7) 0.000(7)
C11 0.124(17) 0.045(10) 0.043(9) 0.017(8) -0.013(10) -0.018(10)
C12 0.076(11) 0.039(8) 0.020(6) 0.002(6) -0.006(7) -0.022(8)
C13 0.072(11) 0.033(8) 0.052(9) -0.007(7) 0.001(8) -0.028(8)
C14 0.048(8) 0.030(7) 0.048(8) 0.001(6) -0.002(7) -0.021(6)
C15 0.110(14) 0.042(9) 0.030(8) -0.009(7) -0.007(8) -0.021(9)
C16 0.084(12) 0.035(8) 0.047(9) 0.004(7) -0.004(8) -0.035(8)
C17 0.048(8) 0.026(7) 0.039(8) 0.004(6) -0.003(6) -0.014(6)
C18 0.069(10) 0.022(7) 0.051(9) 0.000(6) -0.012(7) -0.024(7)
C19 0.055(9) 0.033(7) 0.043(8) -0.006(6) -0.006(7) -0.019(7)
C20 0.090(12) 0.049(9) 0.042(9) -0.008(7) -0.016(8) -0.028(9)
C21 0.064(10) 0.054(9) 0.025(7) -0.002(6) -0.002(7) -0.021(8)
C22 0.049(8) 0.029(7) 0.031(7) -0.003(6) -0.008(6) -0.017(6)
C23 0.038(7) 0.049(8) 0.020(6) -0.005(6) 0.011(5) -0.017(6)
C24 0.033(7) 0.028(7) 0.042(8) -0.007(6) -0.003(6) -0.001(6)
C25 0.049(9) 0.044(9) 0.051(9) 0.003(7) 0.002(7) -0.012(7)
C26 0.063(10) 0.055(10) 0.038(8) 0.005(7) -0.019(7) -0.010(8)
C27 0.036(7) 0.031(7) 0.022(6) -0.005(5) -0.011(5) 0.001(6)
C28 0.031(7) 0.034(7) 0.043(8) -0.009(6) -0.009(6) -0.008(6)
C29 0.035(7) 0.035(7) 0.025(6) -0.009(5) -0.004(5) -0.014(6)
C30 0.046(8) 0.042(8) 0.050(9) -0.008(7) -0.010(7) -0.019(7)
C31 0.041(7) 0.031(7) 0.033(7) -0.001(6) 0.002(6) -0.016(6)
C32 0.052(9) 0.069(11) 0.044(9) -0.007(8) -0.002(7) -0.032(9)
C33 0.075(12) 0.071(11) 0.065(11) 0.003(9) -0.018(9) -0.054(10)
C34 0.047(10) 0.076(12) 0.063(11) 0.000(9) -0.003(8) -0.012(9)
C35 0.085(14) 0.076(13) 0.064(12) 0.005(10) -0.030(10) -0.052(12)
C36 0.040(9) 0.102(15) 0.048(10) 0.035(10) -0.020(8) -0.044(10)
C37 0.163(10) 0.063(5) 0.054(4) 0.001(4) -0.032(6) -0.051(6)
C38 0.163(10) 0.063(5) 0.054(4) 0.001(4) -0.032(6) -0.051(6)
C39 0.163(10) 0.063(5) 0.054(4) 0.001(4) -0.032(6) -0.051(6)
C40 0.163(10) 0.063(5) 0.054(4) 0.001(4) -0.032(6) -0.051(6)
C41 0.163(10) 0.063(5) 0.054(4) 0.001(4) -0.032(6) -0.051(6)
C42 0.163(10) 0.063(5) 0.054(4) 0.001(4) -0.032(6) -0.051(6)
C43 0.040(7) 0.021(6) 0.035(7) -0.005(5) -0.001(6) -0.003(6)
C44 0.055(9) 0.033(7) 0.047(8) -0.018(6) -0.012(7) -0.013(7)
C45 0.049(8) 0.047(8) 0.037(8) -0.008(6) -0.001(7) -0.025(7)
C46 0.033(8) 0.047(9) 0.085(12) -0.027(9) -0.004(8) 0.002(7)
C47 0.066(10) 0.033(8) 0.049(9) -0.011(7) -0.011(8) -0.012(7)
C48 0.039(9) 0.052(10) 0.073(11) -0.016(9) -0.001(8) 0.001(7)
N16 0.092(13) 0.111(15) 0.079(12) -0.002(10) -0.016(10) -0.039(11)
C49 0.063(11) 0.069(12) 0.057(10) -0.015(9) -0.025(9) -0.011(9)
C50 0.084(13) 0.037(9) 0.082(13) 0.012(9) -0.031(11) -0.018(9)
C51 0.117(18) 0.077(14) 0.079(14) -0.020(11) 0.008(13) -0.064(14)
C52 0.072(13) 0.088(16) 0.103(17) -0.040(14) -0.008(12) -0.014(12)
C53 0.092(16) 0.081(15) 0.086(15) -0.004(12) -0.029(12) -0.024(12)
C54 0.068(11) 0.066(11) 0.059(11) -0.006(9) -0.023(9) -0.019(9)
N17 0.081(11) 0.056(9) 0.098(12) -0.009(9) -0.015(9) -0.027(8)
C55 0.035(8) 0.043(9) 0.099(14) -0.024(9) -0.002(9) -0.010(7)
C56 0.071(12) 0.053(11) 0.107(16) -0.021(11) 0.004(11) -0.022(10)
C57 0.047(11) 0.082(16) 0.21(3) -0.07(2) 0.020(16) -0.025(11)
C58 0.062(13) 0.15(3) 0.101(19) -0.044(17) 0.013(13) -0.042(15)
C59 0.056(12) 0.106(18) 0.099(17) -0.014(14) -0.006(11) -0.015(12)
C60 0.058(11) 0.065(12) 0.097(15) -0.025(11) 0.001(10) -0.024(9)
B1 0.047(9) 0.051(10) 0.013(6) -0.002(6) -0.009(6) -0.016(8)
B2 0.029(7) 0.028(7) 0.026(7) 0.006(6) -0.002(6) -0.012(6)

loop_
_atom_type_symbol
_atom_type_description
_atom_type_scat_dispersion_real
_atom_type_scat_dispersion_imag
_atom_type_scat_source
C C 0.0033 0.0016 'International Tables Vol C Tables 4.2.6.8 and 6.1.1.4'
H H 0.0000 0.0000 'International Tables Vol C Tables 4.2.6.8 and 6.1.1.4'
B B 0.0013 0.0007 'International Tables Vol C Tables 4.2.6.8 and 6.1.1.4'
N N 0.0061 0.0033 'International Tables Vol C Tables 4.2.6.8 and 6.1.1.4'
S S 0.1246 0.1234 'International Tables Vol C Tables 4.2.6.8 and 6.1.1.4'
Cu Cu 0.3201 1.2651 'International Tables Vol C Tables 4.2.6.8 and 6.1.1.4'
Br Br -0.2901 2.4595 'International Tables Vol C Tables 4.2.6.8 and 6.1.1.4'
W W -0.8490 6.8722 'International Tables Vol C Tables 4.2.6.8 and 6.1.1.4'
O O 0.0106 0.0060 'International Tables Vol C Tables 4.2.6.8 and 6.1.1.4'

loop_
_geom_angle_atom_site_label_1
_geom_angle_atom_site_label_2
_geom_angle_atom_site_label_3
_geom_angle
_geom_angle_site_symmetry_1
_geom_angle_site_symmetry_3
_geom_angle_publ_flag
N2 W1 N6 79.9(4) . . ?
N2 W1 N4 81.5(4) . . ?
N6 W1 N4 79.5(4) . . ?
N2 W1 S2 86.8(3) . . ?
N6 W1 S2 161.9(3) . . ?
N4 W1 S2 86.4(3) . . ?
N2 W1 S3 162.8(3) . . ?
N6 W1 S3 86.3(3) . . ?
N4 W1 S3 86.0(3) . . ?
S2 W1 S3 104.19(12) . . ?
N2 W1 S1 85.5(3) . . ?
N6 W1 S1 86.5(3) . . ?
N4 W1 S1 162.4(3) . . ?
S2 W1 S1 104.74(12) . . ?
S3 W1 S1 103.99(12) . . ?
N2 W1 Cu1 92.4(3) . . ?
N6 W1 Cu1 139.3(3) . . ?
N4 W1 Cu1 139.2(2) . . ?
S2 W1 Cu1 52.89(9) . . ?
S3 W1 Cu1 104.72(9) . . ?
S1 W1 Cu1 52.88(9) . . ?
N2 W1 Cu2 137.5(3) . . ?
N6 W1 Cu2 92.9(3) . . ?
N4 W1 Cu2 138.8(3) . . ?
S2 W1 Cu2 105.19(9) . . ?
S3 W1 Cu2 52.89(9) . . ?
S1 W1 Cu2 52.13(9) . . ?
Cu1 W1 Cu2 66.16(5) . . ?
N2 W1 Cu3 139.1(3) . . ?
N6 W1 Cu3 138.6(3) . . ?
N4 W1 Cu3 91.6(3) . . ?
S2 W1 Cu3 52.46(9) . . ?
S3 W1 Cu3 52.56(9) . . ?
S1 W1 Cu3 106.01(9) . . ?
Cu1 W1 Cu3 67.08(6) . . ?
Cu2 W1 Cu3 67.54(6) . . ?
N8 W2 N12 79.7(3) . . ?
N8 W2 N10 80.4(4) . . ?
N12 W2 N10 79.9(4) . . ?
N8 W2 S6 87.1(3) . . ?
N12 W2 S6 162.8(2) . . ?
N10 W2 S6 87.2(3) . . ?
N8 W2 S4 86.1(3) . . ?
N12 W2 S4 86.1(2) . . ?
N10 W2 S4 162.0(3) . . ?
S6 W2 S4 103.95(11) . . ?
N8 W2 S5 162.4(2) . . ?
N12 W2 S5 86.8(3) . . ?
N10 W2 S5 86.2(3) . . ?
S6 W2 S5 103.71(12) . . ?
S4 W2 S5 104.41(11) . . ?
N8 W2 Cu4 138.2(2) . . ?
N12 W2 Cu4 92.0(2) . . ?
N10 W2 Cu4 138.7(3) . . ?
S6 W2 Cu4 105.19(9) . . ?
S4 W2 Cu4 52.38(9) . . ?
S5 W2 Cu4 52.84(9) . . ?
N8 W2 Cu5 94.2(2) . . ?
N12 W2 Cu5 138.7(2) . . ?
N10 W2 Cu5 139.8(3) . . ?
S6 W2 Cu5 52.66(9) . . ?
S4 W2 Cu5 52.59(9) . . ?
S5 W2 Cu5 103.43(9) . . ?
Cu4 W2 Cu5 65.65(5) . . ?
N8 W2 Cu6 139.2(3) . . ?
N12 W2 Cu6 139.0(2) . . ?
N10 W2 Cu6 92.9(3) . . ?
S6 W2 Cu6 52.33(9) . . ?
S4 W2 Cu6 105.14(9) . . ?
S5 W2 Cu6 52.31(9) . . ?
Cu4 W2 Cu6 67.25(5) . . ?
Cu5 W2 Cu6 65.62(6) . . ?
S2 Cu1 S1 110.17(13) . . ?
S2 Cu1 Br1 122.26(11) . . ?
S1 Cu1 Br1 123.58(12) . . ?
S2 Cu1 W1 55.67(9) . . ?
S1 Cu1 W1 55.65(9) . . ?
Br1 Cu1 W1 171.38(8) . . ?
S2 Cu1 Cu2 100.40(10) . . ?
S1 Cu1 Cu2 48.99(10) . . ?
Br1 Cu1 Cu2 129.56(8) . . ?
W1 Cu1 Cu2 57.54(5) . . ?
S2 Cu1 Cu3 48.78(10) . . ?
S1 Cu1 Cu3 100.25(11) . . ?
Br1 Cu1 Cu3 128.94(8) . . ?
W1 Cu1 Cu3 57.28(5) . . ?
Cu2 Cu1 Cu3 61.36(6) . . ?
S1 Cu2 S3 108.76(13) . . ?
S1 Cu2 Br2 114.11(11) . . ?
S3 Cu2 Br2 129.96(12) . . ?
S1 Cu2 W1 55.08(9) . . ?
S3 Cu2 W1 54.82(9) . . ?
Br2 Cu2 W1 163.23(8) . . ?
S1 Cu2 Cu1 49.21(10) . . ?
S3 Cu2 Cu1 98.30(10) . . ?
Br2 Cu2 Cu1 129.07(8) . . ?
W1 Cu2 Cu1 56.30(5) . . ?
S1 Cu2 Br4 111.19(11) . . ?
S3 Cu2 Br4 97.60(11) . . ?
Br2 Cu2 Br4 90.10(7) . . ?
W1 Cu2 Br4 105.62(6) . . ?
Cu1 Cu2 Br4 65.16(6) . . ?
S1 Cu2 Cu3 99.28(10) . . ?
S3 Cu2 Cu3 48.13(10) . . ?
Br2 Cu2 Cu3 140.12(8) . . ?
W1 Cu2 Cu3 56.43(5) . . ?
Cu1 Cu2 Cu3 60.03(6) . . ?
Br4 Cu2 Cu3 56.50(5) . . ?
S2 Cu3 S3 108.50(13) . . ?
S2 Cu3 Br3 120.15(12) . . ?
S3 Cu3 Br3 123.95(12) . . ?
S2 Cu3 W1 54.74(9) . . ?
S3 Cu3 W1 54.66(9) . . ?
Br3 Cu3 W1 163.61(8) . . ?
S2 Cu3 Br4 109.72(11) . . ?
S3 Cu3 Br4 101.30(11) . . ?
Br3 Cu3 Br4 87.64(7) . . ?
W1 Cu3 Br4 108.74(7) . . ?
S2 Cu3 Cu1 48.42(10) . . ?
S3 Cu3 Cu1 97.21(11) . . ?
Br3 Cu3 Cu1 135.37(8) . . ?
W1 Cu3 Cu1 55.64(5) . . ?
Br4 Cu3 Cu1 66.11(6) . . ?
S2 Cu3 Cu2 97.74(11) . . ?
S3 Cu3 Cu2 48.29(9) . . ?
Br3 Cu3 Cu2 137.70(8) . . ?
W1 Cu3 Cu2 56.03(5) . . ?
Br4 Cu3 Cu2 60.48(6) . . ?
Cu1 Cu3 Cu2 58.62(6) . . ?
N13 Cu4 S4 118.0(3) . . ?
N13 Cu4 S5 128.2(3) . . ?
S4 Cu4 S5 110.95(13) . . ?
N13 Cu4 W2 171.4(3) . . ?
S4 Cu4 W2 55.82(9) . . ?
S5 Cu4 W2 56.05(9) . . ?
N13 Cu4 Cu5 124.8(3) . . ?
S4 Cu4 Cu5 49.67(9) . . ?
S5 Cu4 Cu5 99.20(10) . . ?
W2 Cu4 Cu5 57.21(5) . . ?
N13 Cu4 Br4 82.6(3) . . ?
S4 Cu4 Br4 106.43(10) . . ?
S5 Cu4 Br4 99.50(11) . . ?
W2 Cu4 Br4 104.53(6) . . ?
Cu5 Cu4 Br4 60.67(5) . . ?
N13 Cu4 Cu6 131.9(3) . . ?
S4 Cu4 Cu6 99.34(10) . . ?
S5 Cu4 Cu6 48.47(10) . . ?
W2 Cu4 Cu6 56.69(5) . . ?
Cu5 Cu4 Cu6 59.39(6) . . ?
Br4 Cu4 Cu6 57.12(6) . . ?
N14 Cu5 S4 124.0(3) . . ?
N14 Cu5 S6 121.9(3) . . ?
S4 Cu5 S6 109.76(13) . . ?
N14 Cu5 W2 171.8(3) . . ?
S4 Cu5 W2 55.71(9) . . ?
S6 Cu5 W2 55.50(9) . . ?
N14 Cu5 Cu4 129.9(3) . . ?
S4 Cu5 Cu4 49.40(9) . . ?
S6 Cu5 Cu4 100.49(10) . . ?
W2 Cu5 Cu4 57.14(5) . . ?
N14 Cu5 Cu6 128.0(3) . . ?
S4 Cu5 Cu6 100.96(10) . . ?
S6 Cu5 Cu6 49.40(9) . . ?
W2 Cu5 Cu6 57.48(5) . . ?
Cu4 Cu5 Cu6 61.54(6) . . ?
N14 Cu5 Br4 84.1(3) . . ?
S4 Cu5 Br4 105.55(10) . . ?
S6 Cu5 Br4 102.46(11) . . ?
W2 Cu5 Br4 103.96(6) . . ?
Cu4 Cu5 Br4 60.01(6) . . ?
Cu6 Cu5 Br4 57.59(5) . . ?
N15 Cu6 S6 118.4(3) . . ?
N15 Cu6 S5 128.4(3) . . ?
S6 Cu6 S5 110.01(13) . . ?
N15 Cu6 W2 171.1(3) . . ?
S6 Cu6 W2 55.23(9) . . ?
S5 Cu6 W2 55.82(9) . . ?
N15 Cu6 Br4 80.4(3) . . ?
S6 Cu6 Br4 106.40(11) . . ?
S5 Cu6 Br4 102.83(10) . . ?
W2 Cu6 Br4 106.87(7) . . ?
N15 Cu6 Cu5 125.2(3) . . ?
S6 Cu6 Cu5 49.49(9) . . ?
S5 Cu6 Cu5 99.16(10) . . ?
W2 Cu6 Cu5 56.90(5) . . ?
Br4 Cu6 Cu5 61.74(6) . . ?
N15 Cu6 Cu4 132.8(3) . . ?
S6 Cu6 Cu4 98.45(11) . . ?
S5 Cu6 Cu4 48.75(9) . . ?
W2 Cu6 Cu4 56.06(5) . . ?
Br4 Cu6 Cu4 60.52(6) . . ?
Cu5 Cu6 Cu4 59.07(6) . . ?
N15 Cu6 H15A 24.4 . . ?
S6 Cu6 H15A 100.1 . . ?
S5 Cu6 H15A 149.8 . . ?
W2 Cu6 H15A 153.7 . . ?
Br4 Cu6 H15A 68.6 . . ?
Cu5 Cu6 H15A 101.3 . . ?
Cu4 Cu6 H15A 128.9 . . ?
Cu6 Br4 Cu3 164.32(7) . . ?
Cu6 Br4 Cu4 62.37(5) . . ?
Cu3 Br4 Cu4 124.71(7) . . ?
Cu6 Br4 Cu5 60.67(6) . . ?
Cu3 Br4 Cu5 109.13(7) . . ?
Cu4 Br4 Cu5 59.32(5) . . ?
Cu6 Br4 Cu2 121.72(7) . . ?
Cu3 Br4 Cu2 63.02(6) . . ?
Cu4 Br4 Cu2 141.76(7) . . ?
Cu5 Br4 Cu2 158.85(7) . . ?
Cu2 S1 Cu1 81.80(13) . . ?
Cu2 S1 W1 72.78(11) . . ?
Cu1 S1 W1 71.47(11) . . ?
Cu1 S2 Cu3 82.80(12) . . ?
Cu1 S2 W1 71.44(11) . . ?
Cu3 S2 W1 72.80(10) . . ?
Cu3 S3 Cu2 83.58(12) . . ?
Cu3 S3 W1 72.79(11) . . ?
Cu2 S3 W1 72.29(10) . . ?
Cu4 S4 Cu5 80.93(12) . . ?
Cu4 S4 W2 71.80(10) . . ?
Cu5 S4 W2 71.70(10) . . ?
Cu6 S5 Cu4 82.78(12) . . ?
Cu6 S5 W2 71.87(10) . . ?
Cu4 S5 W2 71.10(10) . . ?
Cu6 S6 Cu5 81.10(12) . . ?
Cu6 S6 W2 72.44(11) . . ?
Cu5 S6 W2 71.84(10) . . ?
C2 N1 N2 110.5(10) . . ?
C2 N1 B1 127.7(11) . . ?
N2 N1 B1 121.4(10) . . ?
C4 N2 N1 105.8(10) . . ?
C4 N2 W1 133.4(9) . . ?
N1 N2 W1 120.8(8) . . ?
C7 N3 N4 108.5(11) . . ?
C7 N3 B1 129.4(11) . . ?
N4 N3 B1 122.0(9) . . ?
C9 N4 N3 107.3(9) . . ?
C9 N4 W1 133.8(8) . . ?
N3 N4 W1 118.9(7) . . ?
C12 N5 N6 110.1(10) . . ?
C12 N5 B1 129.0(11) . . ?
N6 N5 B1 120.5(10) . . ?
C14 N6 N5 105.5(10) . . ?
C14 N6 W1 133.9(9) . . ?
N5 N6 W1 120.5(8) . . ?
C17 N7 N8 109.2(10) . . ?
C17 N7 B2 130.9(10) . . ?
N8 N7 B2 119.8(9) . . ?
C19 N8 N7 104.9(9) . . ?
C19 N8 W2 133.0(8) . . ?
N7 N8 W2 121.7(7) . . ?
C22 N9 N10 110.3(10) . . ?
C22 N9 B2 128.2(10) . . ?
N10 N9 B2 121.4(10) . . ?
C24 N10 N9 106.9(9) . . ?
C24 N10 W2 132.5(8) . . ?
N9 N10 W2 120.6(7) . . ?
C27 N11 N12 111.0(10) . . ?
C27 N11 B2 128.6(10) . . ?
N12 N11 B2 120.1(10) . . ?
C29 N12 N11 104.2(9) . . ?
C29 N12 W2 134.5(8) . . ?
N11 N12 W2 121.2(7) . . ?
C31 N13 Cu4 120.6(8) . . ?
C31 N13 H13A 123.8 . . ?
Cu4 N13 H13A 95.1 . . ?
C31 N13 H13B 105.2 . . ?
Cu4 N13 H13B 119.0 . . ?
H13A N13 H13B 89.9 . . ?
C37 N14 Cu5 117.9(10) . . ?
C37 N14 H14A 119.0 . . ?
Cu5 N14 H14A 94.4 . . ?
C37 N14 H14B 115.6 . . ?
Cu5 N14 H14B 97.4 . . ?
H14A N14 H14B 108.8 . . ?
C43 N15 Cu6 120.4(8) . . ?
C43 N15 H15A 123.5 . . ?
Cu6 N15 H15A 82.9 . . ?
C43 N15 H15B 108.9 . . ?
Cu6 N15 H15B 107.7 . . ?
H15A N15 H15B 110.7 . . ?
C2 C1 H1A 109.5 . . ?
C2 C1 H1B 109.5 . . ?
H1A C1 H1B 109.5 . . ?
C2 C1 H1C 109.5 . . ?
H1A C1 H1C 109.5 . . ?
H1B C1 H1C 109.5 . . ?
N1 C2 C3 105.6(12) . . ?
N1 C2 C1 124.1(13) . . ?
C3 C2 C1 130.3(14) . . ?
C4 C3 C2 107.9(13) . . ?
C4 C3 H3A 126.1 . . ?
C2 C3 H3A 126.1 . . ?
N2 C4 C3 110.3(12) . . ?
N2 C4 C5 126.5(12) . . ?
C3 C4 C5 123.1(14) . . ?
C4 C5 H5A 109.5 . . ?
C4 C5 H5B 109.5 . . ?
H5A C5 H5B 109.5 . . ?
C4 C5 H5C 109.5 . . ?
H5A C5 H5C 109.5 . . ?
H5B C5 H5C 109.5 . . ?
C7 C6 H6A 109.5 . . ?
C7 C6 H6B 109.5 . . ?
H6A C6 H6B 109.5 . . ?
C7 C6 H6C 109.5 . . ?
H6A C6 H6C 109.5 . . ?
H6B C6 H6C 109.5 . . ?
N3 C7 C8 107.2(12) . . ?
N3 C7 C6 124.4(14) . . ?
C8 C7 C6 128.4(14) . . ?
C7 C8 C9 107.9(13) . . ?
C7 C8 H8A 126.1 . . ?
C9 C8 H8A 126.1 . . ?
N4 C9 C8 108.9(12) . . ?
N4 C9 C10 126.2(11) . . ?
C8 C9 C10 124.7(12) . . ?
C9 C10 H10A 109.5 . . ?
C9 C10 H10B 109.5 . . ?
H10A C10 H10B 109.5 . . ?
C9 C10 H10C 109.5 . . ?
H10A C10 H10C 109.5 . . ?
H10B C10 H10C 109.5 . . ?
C12 C11 H11A 109.5 . . ?
C12 C11 H11B 109.5 . . ?
H11A C11 H11B 109.5 . . ?
C12 C11 H11C 109.5 . . ?
H11A C11 H11C 109.5 . . ?
H11B C11 H11C 109.5 . . ?
N5 C12 C13 107.9(11) . . ?
N5 C12 C11 123.3(13) . . ?
C13 C12 C11 128.8(14) . . ?
C12 C13 C14 106.5(12) . . ?
C12 C13 H13C 126.8 . . ?
C14 C13 H13C 126.8 . . ?
N6 C14 C13 110.0(12) . . ?
N6 C14 C15 126.6(12) . . ?
C13 C14 C15 123.4(12) . . ?
C14 C15 H15C 109.5 . . ?
C14 C15 H15D 109.5 . . ?
H15C C15 H15D 109.5 . . ?
C14 C15 H15E 109.5 . . ?
H15C C15 H15E 109.5 . . ?
H15D C15 H15E 109.5 . . ?
C17 C16 H16A 109.5 . . ?
C17 C16 H16B 109.5 . . ?
H16A C16 H16B 109.5 . . ?
C17 C16 H16C 109.5 . . ?
H16A C16 H16C 109.5 . . ?
H16B C16 H16C 109.5 . . ?
C18 C17 N7 110.3(11) . . ?
C18 C17 C16 128.6(12) . . ?
N7 C17 C16 121.1(12) . . ?
C17 C18 C19 106.1(12) . . ?
C17 C18 H18A 126.9 . . ?
C19 C18 H18A 126.9 . . ?
N8 C19 C18 109.4(12) . . ?
N8 C19 C20 124.4(12) . . ?
C18 C19 C20 126.2(13) . . ?
C19 C20 H20A 109.5 . . ?
C19 C20 H20B 109.5 . . ?
H20A C20 H20B 109.5 . . ?
C19 C20 H20C 109.5 . . ?
H20A C20 H20C 109.5 . . ?
H20B C20 H20C 109.5 . . ?
C22 C21 H21A 109.5 . . ?
C22 C21 H21B 109.5 . . ?
H21A C21 H21B 109.5 . . ?
C22 C21 H21C 109.5 . . ?
H21A C21 H21C 109.5 . . ?
H21B C21 H21C 109.5 . . ?
N9 C22 C23 107.7(10) . . ?
N9 C22 C21 123.3(12) . . ?
C23 C22 C21 128.9(12) . . ?
C22 C23 C24 106.2(11) . . ?
C22 C23 H23A 126.9 . . ?
C24 C23 H23A 126.9 . . ?
N10 C24 C23 108.9(11) . . ?
N10 C24 C25 126.2(12) . . ?
C23 C24 C25 124.8(12) . . ?
C24 C25 H25A 109.5 . . ?
C24 C25 H25B 109.5 . . ?
H25A C25 H25B 109.5 . . ?
C24 C25 H25C 109.5 . . ?
H25A C25 H25C 109.5 . . ?
H25B C25 H25C 109.5 . . ?
C27 C26 H26A 109.5 . . ?
C27 C26 H26B 109.5 . . ?
H26A C26 H26B 109.5 . . ?
C27 C26 H26C 109.5 . . ?
H26A C26 H26C 109.5 . . ?
H26B C26 H26C 109.5 . . ?
C28 C27 N11 106.9(11) . . ?
C28 C27 C26 131.1(12) . . ?
N11 C27 C26 121.9(12) . . ?
C27 C28 C29 108.2(11) . . ?
C27 C28 H28A 125.9 . . ?
C29 C28 H28A 125.9 . . ?
N12 C29 C28 109.6(11) . . ?
N12 C29 C30 125.2(11) . . ?
C28 C29 C30 125.2(11) . . ?
C29 C30 H30A 109.5 . . ?
C29 C30 H30B 109.5 . . ?
H30A C30 H30B 109.5 . . ?
C29 C30 H30C 109.5 . . ?
H30A C30 H30C 109.5 . . ?
H30B C30 H30C 109.5 . . ?
C32 C31 C33 120.9(15) . . ?
C32 C31 N13 119.1(12) . . ?
C33 C31 N13 119.9(13) . . ?
C31 C32 C34 120.0(15) . . ?
C31 C32 H32A 120.0 . . ?
C34 C32 H32A 120.0 . . ?
C31 C33 C35 117.8(17) . . ?
C31 C33 H33A 121.1 . . ?
C35 C33 H33A 121.1 . . ?
C32 C34 C36 118.7(17) . . ?
C32 C34 H34A 120.7 . . ?
C36 C34 H34A 120.7 . . ?
C36 C35 C33 121.9(16) . . ?
C36 C35 H35A 119.0 . . ?
C33 C35 H35A 119.0 . . ?
C35 C36 C34 120.6(16) . . ?
C35 C36 H36A 119.7 . . ?
C34 C36 H36A 119.7 . . ?
N14 C37 C38 121.2(17) . . ?
N14 C37 C39 121.0(17) . . ?
C38 C37 C39 117.7(19) . . ?
C37 C38 C40 124(2) . . ?
C37 C38 H38A 117.9 . . ?
C40 C38 H38A 117.9 . . ?
C41 C39 C37 122(2) . . ?
C41 C39 H39A 118.9 . . ?
C37 C39 H39A 118.9 . . ?
C42 C40 C38 113(2) . . ?
C42 C40 H40A 123.5 . . ?
C38 C40 H40A 123.5 . . ?
C42 C41 C39 114(2) . . ?
C42 C41 H41A 122.8 . . ?
C39 C41 H41A 122.8 . . ?
C40 C42 C41 128(2) . . ?
C40 C42 H42A 115.9 . . ?
C41 C42 H42A 115.9 . . ?
C45 C43 C44 120.5(12) . . ?
C45 C43 N15 119.5(12) . . ?
C44 C43 N15 120.0(11) . . ?
C46 C44 C43 119.3(12) . . ?
C46 C44 H44A 120.3 . . ?
C43 C44 H44A 120.3 . . ?
C43 C45 C47 120.0(13) . . ?
C43 C45 H45A 120.0 . . ?
C47 C45 H45A 120.0 . . ?
C44 C46 C48 119.0(14) . . ?
C44 C46 H46A 120.5 . . ?
C48 C46 H46A 120.5 . . ?
C48 C47 C45 120.5(14) . . ?
C48 C47 H47A 119.7 . . ?
C45 C47 H47A 119.7 . . ?
C47 C48 C46 120.5(14) . . ?
C47 C48 H48A 119.8 . . ?
C46 C48 H48A 119.8 . . ?
C49 N16 H16D 120.0 . . ?
C49 N16 H16E 120.0 . . ?
H16D N16 H16E 120.0 . . ?
C50 C49 C54 120.0 . . ?
C50 C49 N16 120.4(11) . . ?
C54 C49 N16 119.6(11) . . ?
C51 C50 C49 120.0 . . ?
C51 C50 H50A 120.0 . . ?
C49 C50 H50A 120.0 . . ?
C50 C51 C52 120.0 . . ?
C50 C51 H51A 120.0 . . ?
C52 C51 H51A 120.0 . . ?
C53 C52 C51 120.0 . . ?
C53 C52 H52A 120.0 . . ?
C51 C52 H52A 120.0 . . ?
C54 C53 C52 120.0 . . ?
C54 C53 H53A 120.0 . . ?
C52 C53 H53A 120.0 . . ?
C53 C54 C49 120.0 . . ?
C53 C54 H54A 120.0 . . ?
C49 C54 H54A 120.0 . . ?
C55 N17 H17A 120.0 . . ?
C55 N17 H17B 120.0 . . ?
H17A N17 H17B 120.0 . . ?
C56 C55 C60 120.0 . . ?
C56 C55 N17 122.1(11) . . ?
C60 C55 N17 117.9(11) . . ?
C57 C56 C55 120.0 . . ?
C57 C56 H56A 120.0 . . ?
C55 C56 H56A 120.0 . . ?
C56 C57 C58 120.0 . . ?
C56 C57 H57A 120.0 . . ?
C58 C57 H57A 120.0 . . ?
C59 C58 C57 120.0 . . ?
C59 C58 H58A 120.0 . . ?
C57 C58 H58A 120.0 . . ?
C60 C59 C58 120.0 . . ?
C60 C59 H59A 120.0 . . ?
C58 C59 H59A 120.0 . . ?
C59 C60 C55 120.0 . . ?
C59 C60 H60A 120.0 . . ?
C55 C60 H60A 120.0 . . ?
C61 N18 H18B 120.0 . . ?
C61 N18 H18C 120.0 . . ?
H18B N18 H18C 120.0 . . ?
N18 C61 C62 117(2) . . ?
N18 C61 C66 123(2) . . ?
C62 C61 C66 120.0 . . ?
C61 C62 C63 120.0 . . ?
C61 C62 H62A 120.0 . . ?
C63 C62 H62A 120.0 . . ?
C62 C63 C64 120.0 . . ?
C62 C63 H63A 120.0 . . ?
C64 C63 H63A 120.0 . . ?
C65 C64 C63 120.0 . . ?
C65 C64 H64A 120.0 . . ?
C63 C64 H64A 120.0 . . ?
C64 C65 C66 120.0 . . ?
C64 C65 H65A 120.0 . . ?
C66 C65 H65A 120.0 . . ?
C65 C66 C61 120.0 . . ?
C65 C66 H66A 120.0 . . ?
C61 C66 H66A 120.0 . . ?
C67 N19 H19A 120.0 . . ?
C67 N19 H19B 120.0 . . ?
H19A N19 H19B 120.0 . . ?
N19 C67 C68 118(2) . . ?
N19 C67 C72 122(2) . . ?
C68 C67 C72 120.0 . . ?
C69 C68 C67 120.0 . . ?
C69 C68 H68A 120.0 . . ?
C67 C68 H68A 120.0 . . ?
C68 C69 C70 120.0 . . ?
C68 C69 H69A 120.0 . . ?
C70 C69 H69A 120.0 . . ?
C71 C70 C69 120.0 . . ?
C71 C70 H70A 120.0 . . ?
C69 C70 H70A 120.0 . . ?
C70 C71 C72 120.0 . . ?
C70 C71 H71A 120.0 . . ?
C72 C71 H71A 120.0 . . ?
C71 C72 C67 120.0 . . ?
C71 C72 H72A 120.0 . . ?
C67 C72 H72A 120.0 . . ?
C73 N20 H20D 120.0 . . ?
C73 N20 H20E 120.0 . . ?
H20D N20 H20E 120.0 . . ?
N20 C73 C74 119.5(4) . . ?
N20 C73 C78 120.5(4) . . ?
C74 C73 C78 120.0 . . ?
C75 C74 C73 120.0 . . ?
C75 C74 H74 120.0 . . ?
C73 C74 H74 120.0 . . ?
C76 C75 C74 120.0 . . ?
C76 C75 H75 120.0 . . ?
C74 C75 H75 120.0 . . ?
C75 C76 C77 120.0 . . ?
C75 C76 H76 120.0 . . ?
C77 C76 H76 120.0 . . ?
C78 C77 C76 120.0 . . ?
C78 C77 H77 120.0 . . ?
C76 C77 H77 120.0 . . ?
C77 C78 C73 120.0 . . ?
C77 C78 H78 120.0 . . ?
C73 C78 H78 120.0 . . ?
C79 N21 H21D 120.0 . . ?
C79 N21 H21E 120.0 . . ?
H21D N21 H21E 120.0 . . ?
N21 C79 C80 120.0(4) . . ?
N21 C79 C84 120.0(4) . . ?
C80 C79 C84 120.0 . . ?
C79 C80 C81 120.0 . . ?
C79 C80 H80 120.0 . . ?
C81 C80 H80 120.0 . . ?
C82 C81 C80 120.0 . . ?
C82 C81 H81 120.0 . . ?
C80 C81 H81 120.0 . . ?
C81 C82 C83 120.0 . . ?
C81 C82 H82 120.0 . . ?
C83 C82 H82 120.0 . . ?
C82 C83 C84 120.0 . . ?
C82 C83 H83 120.0 . . ?
C84 C83 H83 120.0 . . ?
C83 C84 C79 120.0 . . ?
C83 C84 H84 120.0 . . ?
C79 C84 H84 120.0 . . ?
C87 O1 C86 109(3) . . ?
C86 C85 H85A 109.5 . . ?
C86 C85 H85B 109.5 . . ?
H85A C85 H85B 109.5 . . ?
C86 C85 H85C 109.5 . . ?
H85A C85 H85C 109.5 . . ?
H85B C85 H85C 109.5 . . ?
C85 C86 O1 105(3) . . ?
C85 C86 H86A 110.7 . . ?
O1 C86 H86A 110.7 . . ?
C85 C86 H86B 110.7 . . ?
O1 C86 H86B 110.7 . . ?
H86A C86 H86B 108.8 . . ?
O1 C87 C88 111(5) . . ?
O1 C87 H87A 109.4 . . ?
C88 C87 H87A 109.4 . . ?
O1 C87 H87B 109.4 . . ?
C88 C87 H87B 109.4 . . ?
H87A C87 H87B 108.0 . . ?
C87 C88 H88A 109.5 . . ?
C87 C88 H88B 109.5 . . ?
H88A C88 H88B 109.5 . . ?
C87 C88 H88C 109.5 . . ?
H88A C88 H88C 109.5 . . ?
H88B C88 H88C 109.5 . . ?
N1 B1 N5 111.1(11) . . ?
N1 B1 N3 108.9(12) . . ?
N5 B1 N3 108.0(11) . . ?
N1 B1 H1 109.6 . . ?
N5 B1 H1 109.6 . . ?
N3 B1 H1 109.6 . . ?
N9 B2 N11 109.3(10) . . ?
N9 B2 N7 108.9(10) . . ?
N11 B2 N7 108.7(10) . . ?
N9 B2 H2 110.0 . . ?
N11 B2 H2 110.0 . . ?
N7 B2 H2 110.0 . . ?

loop_
_geom_bond_atom_site_label_1
_geom_bond_atom_site_label_2
_geom_bond_distance
_geom_bond_site_symmetry_2
_geom_bond_publ_flag
W1 N2 2.273(10) . ?
W1 N6 2.295(10) . ?
W1 N4 2.302(9) . ?
W1 S2 2.304(3) . ?
W1 S3 2.302(3) . ?
W1 S1 2.303(3) . ?
W1 Cu1 2.6451(18) . ?
W1 Cu2 2.6829(17) . ?
W1 Cu3 2.696(2) . ?
W2 N8 2.257(9) . ?
W2 N12 2.269(10) . ?
W2 N10 2.297(9) . ?
W2 S6 2.304(3) . ?
W2 S4 2.312(3) . ?
W2 S5 2.328(3) . ?
W2 Cu4 2.6546(18) . ?
W2 Cu5 2.6566(16) . ?
W2 Cu6 2.6740(19) . ?
Cu1 S2 2.225(4) . ?
Cu1 S1 2.225(4) . ?
Cu1 Br1 2.320(2) . ?
Cu1 Cu2 2.908(2) . ?
Cu1 Cu3 2.951(2) . ?
Cu2 S1 2.217(4) . ?
Cu2 S3 2.246(4) . ?
Cu2 Br2 2.346(2) . ?
Cu2 Br4 2.920(2) . ?
Cu2 Cu3 2.990(2) . ?
Cu3 S2 2.237(4) . ?
Cu3 S3 2.240(4) . ?
Cu3 Br3 2.372(2) . ?
Cu3 Br4 2.798(2) . ?
Cu4 N13 1.987(11) . ?
Cu4 S4 2.213(3) . ?
Cu4 S5 2.236(4) . ?
Cu4 Cu5 2.879(2) . ?
Cu4 Br4 2.899(2) . ?
Cu4 Cu6 2.951(2) . ?
Cu5 N14 2.000(10) . ?
Cu5 S4 2.223(4) . ?
Cu5 S6 2.223(4) . ?
Cu5 Cu6 2.889(2) . ?
Cu5 Br4 2.918(2) . ?
Cu6 N15 2.010(10) . ?
Cu6 S6 2.220(4) . ?
Cu6 S5 2.227(4) . ?
Cu6 Br4 2.797(2) . ?
Cu6 H15A 2.0897 . ?
N1 C2 1.368(17) . ?
N1 N2 1.384(14) . ?
N1 B1 1.499(19) . ?
N2 C4 1.339(17) . ?
N3 C7 1.366(17) . ?
N3 N4 1.404(14) . ?
N3 B1 1.522(19) . ?
N4 C9 1.336(16) . ?
N5 C12 1.353(17) . ?
N5 N6 1.402(14) . ?
N5 B1 1.502(18) . ?
N6 C14 1.333(16) . ?
N7 C17 1.337(15) . ?
N7 N8 1.389(12) . ?
N7 B2 1.532(17) . ?
N8 C19 1.377(16) . ?
N9 C22 1.356(16) . ?
N9 N10 1.365(13) . ?
N9 B2 1.512(17) . ?
N10 C24 1.363(15) . ?
N11 C27 1.350(15) . ?
N11 N12 1.393(13) . ?
N11 B2 1.526(17) . ?
N12 C29 1.368(15) . ?
N13 C31 1.454(16) . ?
N13 H13A 0.8700 . ?
N13 H13B 0.8702 . ?
N14 C37 1.38(2) . ?
N14 H14A 0.8702 . ?
N14 H14B 0.8699 . ?
N15 C43 1.441(15) . ?
N15 H15A 0.8699 . ?
N15 H15B 0.8701 . ?
C1 C2 1.493(19) . ?
C1 H1A 0.9600 . ?
C1 H1B 0.9600 . ?
C1 H1C 0.9600 . ?
C2 C3 1.38(2) . ?
C3 C4 1.370(18) . ?
C3 H3A 0.9300 . ?
C4 C5 1.46(2) . ?
C5 H5A 0.9600 . ?
C5 H5B 0.9600 . ?
C5 H5C 0.9600 . ?
C6 C7 1.479(19) . ?
C6 H6A 0.9600 . ?
C6 H6B 0.9600 . ?
C6 H6C 0.9600 . ?
C7 C8 1.38(2) . ?
C8 C9 1.392(17) . ?
C8 H8A 0.9300 . ?
C9 C10 1.457(19) . ?
C10 H10A 0.9600 . ?
C10 H10B 0.9600 . ?
C10 H10C 0.9600 . ?
C11 C12 1.484(19) . ?
C11 H11A 0.9600 . ?
C11 H11B 0.9600 . ?
C11 H11C 0.9600 . ?
C12 C13 1.360(19) . ?
C13 C14 1.417(19) . ?
C13 H13C 0.9300 . ?
C14 C15 1.532(19) . ?
C15 H15C 0.9600 . ?
C15 H15D 0.9600 . ?
C15 H15E 0.9600 . ?
C16 C17 1.519(18) . ?
C16 H16A 0.9600 . ?
C16 H16B 0.9600 . ?
C16 H16C 0.9600 . ?
C17 C18 1.340(19) . ?
C18 C19 1.391(18) . ?
C18 H18A 0.9300 . ?
C19 C20 1.492(19) . ?
C20 H20A 0.9600 . ?
C20 H20B 0.9600 . ?
C20 H20C 0.9600 . ?
C21 C22 1.485(17) . ?
C21 H21A 0.9600 . ?
C21 H21B 0.9600 . ?
C21 H21C 0.9600 . ?
C22 C23 1.385(18) . ?
C23 C24 1.404(17) . ?
C23 H23A 0.9300 . ?
C24 C25 1.469(18) . ?
C25 H25A 0.9600 . ?
C25 H25B 0.9600 . ?
C25 H25C 0.9600 . ?
C26 C27 1.485(18) . ?
C26 H26A 0.9600 . ?
C26 H26B 0.9600 . ?
C26 H26C 0.9600 . ?
C27 C28 1.355(18) . ?
C28 C29 1.379(17) . ?
C28 H28A 0.9300 . ?
C29 C30 1.501(18) . ?
C30 H30A 0.9600 . ?
C30 H30B 0.9600 . ?
C30 H30C 0.9600 . ?
C31 C32 1.37(2) . ?
C31 C33 1.387(19) . ?
C32 C34 1.38(2) . ?
C32 H32A 0.9300 . ?
C33 C35 1.39(2) . ?
C33 H33A 0.9300 . ?
C34 C36 1.40(2) . ?
C34 H34A 0.9300 . ?
C35 C36 1.34(2) . ?
C35 H35A 0.9300 . ?
C36 H36A 0.9300 . ?
C37 C38 1.385(17) . ?
C37 C39 1.395(17) . ?
C38 C40 1.395(16) . ?
C38 H38A 0.9300 . ?
C39 C41 1.396(16) . ?
C39 H39A 0.9300 . ?
C40 C42 1.371(17) . ?
C40 H40A 0.9300 . ?
C41 C42 1.384(17) . ?
C41 H41A 0.9300 . ?
C42 H42A 0.9300 . ?
C43 C45 1.360(18) . ?
C43 C44 1.410(18) . ?
C44 C46 1.389(19) . ?
C44 H44A 0.9300 . ?
C45 C47 1.368(19) . ?
C45 H45A 0.9300 . ?
C46 C48 1.39(2) . ?
C46 H46A 0.9300 . ?
C47 C48 1.38(2) . ?
C47 H47A 0.9300 . ?
C48 H48A 0.9300 . ?
N16 C49 1.406(18) . ?
N16 H16D 0.8600 . ?
N16 H16E 0.8600 . ?
C49 C50 1.3900 . ?
C49 C54 1.3900 . ?
C50 C51 1.3900 . ?
C50 H50A 0.9300 . ?
C51 C52 1.3900 . ?
C51 H51A 0.9300 . ?
C52 C53 1.3900 . ?
C52 H52A 0.9300 . ?
C53 C54 1.3900 . ?
C53 H53A 0.9300 . ?
C54 H54A 0.9300 . ?
N17 C55 1.391(17) . ?
N17 H17A 0.8600 . ?
N17 H17B 0.8600 . ?
C55 C56 1.3900 . ?
C55 C60 1.3900 . ?
C56 C57 1.3900 . ?
C56 H56A 0.9300 . ?
C57 C58 1.3900 . ?
C57 H57A 0.9300 . ?
C58 C59 1.3900 . ?
C58 H58A 0.9300 . ?
C59 C60 1.3900 . ?
C59 H59A 0.9300 . ?
C60 H60A 0.9300 . ?
N18 C61 1.20(4) . ?
N18 H18B 0.8600 . ?
N18 H18C 0.8600 . ?
C61 C62 1.3900 . ?
C61 C66 1.3900 . ?
C62 C63 1.3900 . ?
C62 H62A 0.9300 . ?
C63 C64 1.3900 . ?
C63 H63A 0.9300 . ?
C64 C65 1.3900 . ?
C64 H64A 0.9300 . ?
C65 C66 1.3900 . ?
C65 H65A 0.9300 . ?
C66 H66A 0.9300 . ?
N19 C67 1.30(4) . ?
N19 H19A 0.8600 . ?
N19 H19B 0.8600 . ?
C67 C68 1.3900 . ?
C67 C72 1.3900 . ?
C68 C69 1.3900 . ?
C68 H68A 0.9300 . ?
C69 C70 1.3900 . ?
C69 H69A 0.9300 . ?
C70 C71 1.3900 . ?
C70 H70A 0.9300 . ?
C71 C72 1.3900 . ?
C71 H71A 0.9300 . ?
C72 H72A 0.9300 . ?
N20 C73 1.28(3) . ?
N20 H20D 0.8600 . ?
N20 H20E 0.8600 . ?
C73 C74 1.3900 . ?
C73 C78 1.3900 . ?
C74 C75 1.3900 . ?
C74 H74 0.9300 . ?
C75 C76 1.3900 . ?
C75 H75 0.9300 . ?
C76 C77 1.3900 . ?
C76 H76 0.9300 . ?
C77 C78 1.3900 . ?
C77 H77 0.9300 . ?
C78 H78 0.9300 . ?
N21 C79 1.28(3) . ?
N21 H21D 0.8600 . ?
N21 H21E 0.8600 . ?
C79 C80 1.3900 . ?
C79 C84 1.3900 . ?
C80 C81 1.3900 . ?
C80 H80 0.9300 . ?
C81 C82 1.3900 . ?
C81 H81 0.9300 . ?
C82 C83 1.3900 . ?
C82 H82 0.9300 . ?
C83 C84 1.3900 . ?
C83 H83 0.9300 . ?
C84 H84 0.9300 . ?
O1 C87 1.32(5) . ?
O1 C86 1.46(4) . ?
C85 C86 1.32(5) . ?
C85 H85A 0.9600 . ?
C85 H85B 0.9600 . ?
C85 H85C 0.9600 . ?
C86 H86A 0.9700 . ?
C86 H86B 0.9700 . ?
C87 C88 1.35(6) . ?
C87 H87A 0.9700 . ?
C87 H87B 0.9700 . ?
C88 H88A 0.9600 . ?
C88 H88B 0.9600 . ?
C88 H88C 0.9600 . ?
B1 H1 0.9800 . ?
B2 H2 0.9800 . ?
